data_4084976
loop_
_publ_author_name
'Hupf, Emanuel'
'Lork, Enno'
'Mebs, Stefan'
'Ch\;eci\'nska, Lilianna'
'Beckmann, Jens'

_publ_section_title
;
 Probing Donor--Acceptor Interactions inperi-Substituted
 Diphenylphosphinoacenaphthyl--Element Dichlorides of Group 13 and 15
 Elements
;
_journal_issue 24
_journal_name_full Organometallics
_journal_page_first 7247
_journal_paper_doi 10.1021/om501036c
_journal_volume 33
_journal_year 2014
_chemical_formula_sum 'C48 H36 Al Cl P2'
_chemical_formula_weight 737.14
_chemical_name_systematic
; 
 ? 
;
_space_group_IT_number 14
_symmetry_cell_setting monoclinic
_symmetry_space_group_name_Hall '-P 2ybc'
_symmetry_space_group_name_H-M 'P 1 21/c 1'
_atom_sites_solution_hydrogens geom
_atom_sites_solution_primary direct
_atom_sites_solution_secondary difmap
_audit_creation_method SHELXL-97
_cell_angle_alpha 90.00
_cell_angle_beta 96.7170(10)
_cell_angle_gamma 90.00
_cell_formula_units_Z 4
_cell_length_a 16.8250(5)
_cell_length_b 10.6263(3)
_cell_length_c 20.6240(7)
_cell_measurement_reflns_used 9990
_cell_measurement_temperature 173
_cell_measurement_theta_max 27.11
_cell_measurement_theta_min 2.42
_cell_volume 3662.0(2)
_computing_cell_refinement ApexII
_computing_data_collection ApexII
_computing_data_reduction ApexII
_computing_molecular_graphics Diamond
_computing_publication_material WinGX
_computing_structure_refinement 'SHELXL-97 (Sheldrick, 1997)'
_computing_structure_solution 'SHELXS-97 (Sheldrick, 1990)'
_diffrn_ambient_temperature 173
_diffrn_measured_fraction_theta_full 0.997
_diffrn_measured_fraction_theta_max 0.997
_diffrn_measurement_device_type 'Bruker APEX-II CCD'
_diffrn_measurement_method '\f and \w scans'
_diffrn_radiation_monochromator graphite
_diffrn_radiation_source 'fine-focus sealed tube'
_diffrn_radiation_type MoK\a
_diffrn_radiation_wavelength 0.71073
_diffrn_reflns_av_R_equivalents 0.0563
_diffrn_reflns_av_sigmaI/netI 0.0280
_diffrn_reflns_limit_h_max 21
_diffrn_reflns_limit_h_min -21
_diffrn_reflns_limit_k_max 13
_diffrn_reflns_limit_k_min -13
_diffrn_reflns_limit_l_max 26
_diffrn_reflns_limit_l_min -26
_diffrn_reflns_number 44772
_diffrn_reflns_theta_full 27.14
_diffrn_reflns_theta_max 27.14
_diffrn_reflns_theta_min 2.42
_exptl_absorpt_coefficient_mu 0.251
_exptl_absorpt_correction_type none
_exptl_crystal_colour colourless
_exptl_crystal_density_diffrn 1.337
_exptl_crystal_density_method 'not measured'
_exptl_crystal_description block
_exptl_crystal_F_000 1536
_exptl_crystal_size_max 0.2
_exptl_crystal_size_mid 0.2
_exptl_crystal_size_min 0.2
_refine_diff_density_max 0.421
_refine_diff_density_min -0.374
_refine_diff_density_rms 0.065
_refine_ls_extinction_method none
_refine_ls_goodness_of_fit_ref 1.129
_refine_ls_hydrogen_treatment constr
_refine_ls_matrix_type full
_refine_ls_number_parameters 469
_refine_ls_number_reflns 8100
_refine_ls_number_restraints 0
_refine_ls_restrained_S_all 1.129
_refine_ls_R_factor_all 0.0536
_refine_ls_R_factor_gt 0.0414
_refine_ls_shift/su_max 0.001
_refine_ls_shift/su_mean 0.000
_refine_ls_structure_factor_coef Fsqd
_refine_ls_weighting_details 'calc w=1/[\s^2^(Fo^2^)+(0.0301P)^2^+4.1522P] where P=(Fo^2^+2Fc^2^)/3'
_refine_ls_weighting_scheme calc
_refine_ls_wR_factor_gt 0.0908
_refine_ls_wR_factor_ref 0.1016
_reflns_number_gt 6880
_reflns_number_total 8100
_reflns_threshold_expression >2sigma(I)
_cod_data_source_file om501036c_si_003.cif
_cod_data_source_block 2a
_cod_depositor_comments 'Adding full bibliography for 4084974--4084984.cif.'
_cod_original_cell_volume 3662.00(19)
_cod_original_sg_symbol_H-M P2(1)/c
_cod_database_code 4084976

loop_
_symmetry_equiv_pos_as_xyz
'x, y, z'
'-x, y+1/2, -z+1/2'
'-x, -y, -z'
'x, -y-1/2, z-1/2'

loop_
_atom_site_label
_atom_site_type_symbol
_atom_site_fract_x
_atom_site_fract_y
_atom_site_fract_z
_atom_site_U_iso_or_equiv
_atom_site_adp_type
_atom_site_occupancy
_atom_site_symmetry_multiplicity
_atom_site_calc_flag
_atom_site_refinement_flags
C1 C -0.03683(12) 0.5523(2) 0.28934(10) 0.0282(5) Uani 1 1 d .
H1A H -0.0510 0.6104 0.2536 0.034 Uiso 1 1 calc R
H1B H -0.0851 0.5279 0.3077 0.034 Uiso 1 1 calc R
C2 C 0.00710(11) 0.4349(2) 0.26582(9) 0.0229(4) Uani 1 1 d .
H2A H -0.0153 0.3580 0.2814 0.028 Uiso 1 1 calc R
H2B H 0.0029 0.4323 0.2185 0.028 Uiso 1 1 calc R
C3 C 0.36215(12) 0.43511(18) 0.77733(9) 0.0209(4) Uani 1 1 d .
H3A H 0.4163 0.4520 0.7971 0.025 Uiso 1 1 calc R
H3B H 0.3536 0.3448 0.7761 0.025 Uiso 1 1 calc R
C4 C 0.29974(12) 0.5016(2) 0.81616(9) 0.0230(4) Uani 1 1 d .
H4A H 0.2652 0.4403 0.8336 0.028 Uiso 1 1 calc R
H4B H 0.3264 0.5507 0.8520 0.028 Uiso 1 1 calc R
C10 C 0.16092(11) 0.67389(17) 0.43295(8) 0.0158(3) Uani 1 1 d .
C11 C 0.08770(12) 0.73626(19) 0.42934(9) 0.0210(4) Uani 1 1 d .
H11 H 0.0831 0.8014 0.4588 0.025 Uiso 1 1 calc R
C12 C 0.01930(12) 0.7081(2) 0.38406(9) 0.0245(4) Uani 1 1 d .
H12 H -0.0274 0.7551 0.3838 0.029 Uiso 1 1 calc R
C13 C 0.02340(11) 0.61113(19) 0.34110(9) 0.0212(4) Uani 1 1 d .
C14 C 0.09722(11) 0.54904(17) 0.34104(8) 0.0164(4) Uani 1 1 d .
C15 C 0.09348(11) 0.45087(18) 0.29488(8) 0.0174(4) Uani 1 1 d .
C16 C 0.16145(11) 0.38461(18) 0.28714(9) 0.0192(4) Uani 1 1 d .
H16 H 0.1607 0.3201 0.2566 0.023 Uiso 1 1 calc R
C17 C 0.23335(11) 0.41706(17) 0.32701(9) 0.0177(4) Uani 1 1 d .
H17 H 0.2799 0.3733 0.3214 0.021 Uiso 1 1 calc R
C18 C 0.23676(11) 0.51099(17) 0.37367(8) 0.0156(3) Uani 1 1 d .
C19 C 0.16625(11) 0.57968(16) 0.38378(8) 0.0150(3) Uani 1 1 d .
C20 C 0.38758(10) 0.64407(16) 0.37207(8) 0.0150(3) Uani 1 1 d .
C21 C 0.37413(11) 0.63887(18) 0.30404(9) 0.0192(4) Uani 1 1 d .
H21 H 0.3344 0.5866 0.2838 0.023 Uiso 1 1 calc R
C22 C 0.41994(11) 0.7116(2) 0.26627(9) 0.0229(4) Uani 1 1 d .
H22 H 0.4109 0.7075 0.2210 0.027 Uiso 1 1 calc R
C23 C 0.47892(11) 0.79003(18) 0.29602(10) 0.0226(4) Uani 1 1 d .
H23 H 0.5092 0.8390 0.2707 0.027 Uiso 1 1 calc R
C24 C 0.49291(11) 0.79554(18) 0.36366(10) 0.0212(4) Uani 1 1 d .
H24 H 0.5327 0.8481 0.3836 0.025 Uiso 1 1 calc R
C25 C 0.44765(11) 0.72283(17) 0.40165(9) 0.0182(4) Uani 1 1 d .
H25 H 0.4574 0.7266 0.4469 0.022 Uiso 1 1 calc R
C30 C 0.37660(10) 0.40323(16) 0.43690(8) 0.0152(3) Uani 1 1 d .
C31 C 0.34014(12) 0.31439(18) 0.47383(9) 0.0203(4) Uani 1 1 d .
H31 H 0.2960 0.3374 0.4943 0.024 Uiso 1 1 calc R
C32 C 0.36924(12) 0.19240(18) 0.48015(9) 0.0221(4) Uani 1 1 d .
H32 H 0.3439 0.1334 0.5039 0.027 Uiso 1 1 calc R
C33 C 0.43629(12) 0.15842(18) 0.45091(10) 0.0235(4) Uani 1 1 d .
H33 H 0.4555 0.0764 0.4547 0.028 Uiso 1 1 calc R
C34 C 0.47446(12) 0.24667(19) 0.41616(10) 0.0239(4) Uani 1 1 d .
H34 H 0.5203 0.2243 0.3976 0.029 Uiso 1 1 calc R
C35 C 0.44470(11) 0.36876(18) 0.40876(9) 0.0188(4) Uani 1 1 d .
H35 H 0.4704 0.4274 0.3850 0.023 Uiso 1 1 calc R
C40 C 0.28793(10) 0.61784(16) 0.58929(8) 0.0142(3) Uani 1 1 d .
C41 C 0.35490(11) 0.53967(17) 0.59608(8) 0.0163(4) Uani 1 1 d .
H41 H 0.3811 0.5270 0.5594 0.020 Uiso 1 1 calc R
C42 C 0.38639(11) 0.47758(17) 0.65468(9) 0.0179(4) Uani 1 1 d .
H42 H 0.4324 0.4287 0.6558 0.021 Uiso 1 1 calc R
C43 C 0.34809(11) 0.49082(17) 0.70931(9) 0.0169(4) Uani 1 1 d .
C44 C 0.28179(11) 0.57206(16) 0.70582(8) 0.0154(3) Uani 1 1 d .
C45 C 0.25220(11) 0.58602(17) 0.76677(8) 0.0177(4) Uani 1 1 d .
C46 C 0.19304(11) 0.67179(18) 0.77256(9) 0.0193(4) Uani 1 1 d .
H46 H 0.1728 0.6830 0.8122 0.023 Uiso 1 1 calc R
C47 C 0.16304(11) 0.74355(18) 0.71708(9) 0.0189(4) Uani 1 1 d .
H47 H 0.1235 0.8033 0.7212 0.023 Uiso 1 1 calc R
C48 C 0.19067(11) 0.72763(17) 0.65684(8) 0.0166(3) Uani 1 1 d .
C49 C 0.25234(10) 0.63884(16) 0.64868(8) 0.0149(3) Uani 1 1 d .
C50 C 0.19122(10) 0.97961(16) 0.60544(8) 0.0145(3) Uani 1 1 d .
C51 C 0.25751(11) 0.99894(19) 0.65162(9) 0.0217(4) Uani 1 1 d .
H51 H 0.2809 0.9311 0.6752 0.026 Uiso 1 1 calc R
C52 C 0.28885(12) 1.1192(2) 0.66263(10) 0.0278(5) Uani 1 1 d .
H52 H 0.3336 1.1312 0.6930 0.033 Uiso 1 1 calc R
C53 C 0.25398(13) 1.2206(2) 0.62873(10) 0.0293(5) Uani 1 1 d .
H53 H 0.2741 1.3012 0.6371 0.035 Uiso 1 1 calc R
C54 C 0.18893(13) 1.20200(19) 0.58230(10) 0.0257(4) Uani 1 1 d .
H54 H 0.1655 1.2704 0.5593 0.031 Uiso 1 1 calc R
C55 C 0.15815(11) 1.08172(18) 0.56975(9) 0.0197(4) Uani 1 1 d .
H55 H 0.1154 1.0697 0.5375 0.024 Uiso 1 1 calc R
C60 C 0.04788(11) 0.82247(18) 0.58632(9) 0.0182(4) Uani 1 1 d .
C61 C 0.00634(13) 0.71215(19) 0.56730(10) 0.0252(4) Uani 1 1 d .
H61 H 0.0340 0.6427 0.5542 0.030 Uiso 1 1 calc R
C62 C -0.07614(13) 0.7055(2) 0.56779(10) 0.0320(5) Uani 1 1 d .
H62 H -0.1033 0.6318 0.5549 0.038 Uiso 1 1 calc R
C63 C -0.11801(13) 0.8079(2) 0.58730(10) 0.0321(5) Uani 1 1 d .
H63 H -0.1732 0.8031 0.5875 0.039 Uiso 1 1 calc R
C64 C -0.07773(12) 0.9173(2) 0.60659(10) 0.0305(5) Uani 1 1 d .
H64 H -0.1058 0.9862 0.6199 0.037 Uiso 1 1 calc R
C65 C 0.00483(12) 0.9248(2) 0.60610(9) 0.0238(4) Uani 1 1 d .
H65 H 0.0315 0.9989 0.6191 0.029 Uiso 1 1 calc R
Al1 Al 0.24899(3) 0.70540(5) 0.50539(2) 0.01510(12) Uani 1 1 d .
P1 P 0.32740(3) 0.55617(4) 0.42507(2) 0.01363(10) Uani 1 1 d .
P2 P 0.15649(3) 0.82076(4) 0.58548(2) 0.01481(10) Uani 1 1 d .
Cl1 Cl 0.31820(3) 0.87342(4) 0.49228(2) 0.02410(11) Uani 1 1 d .

loop_
_atom_site_aniso_label
_atom_site_aniso_U_11
_atom_site_aniso_U_22
_atom_site_aniso_U_33
_atom_site_aniso_U_23
_atom_site_aniso_U_13
_atom_site_aniso_U_12
C1 0.0220(10) 0.0409(12) 0.0205(10) -0.0037(9) -0.0027(8) 0.0042(9)
C2 0.0190(9) 0.0304(11) 0.0182(9) -0.0008(8) -0.0027(7) -0.0019(8)
C3 0.0272(10) 0.0195(9) 0.0156(9) 0.0023(7) 0.0007(7) 0.0002(8)
C4 0.0281(10) 0.0281(10) 0.0128(9) 0.0033(8) 0.0026(7) 0.0021(8)
C10 0.0211(9) 0.0157(8) 0.0111(8) 0.0027(7) 0.0038(7) 0.0025(7)
C11 0.0283(10) 0.0231(9) 0.0117(8) -0.0002(7) 0.0024(7) 0.0085(8)
C12 0.0235(10) 0.0329(11) 0.0165(9) 0.0020(8) 0.0008(8) 0.0128(8)
C13 0.0206(9) 0.0291(10) 0.0133(8) 0.0045(7) 0.0000(7) 0.0045(8)
C14 0.0195(9) 0.0184(9) 0.0119(8) 0.0036(7) 0.0040(7) 0.0000(7)
C15 0.0176(9) 0.0209(9) 0.0137(8) 0.0028(7) 0.0021(7) -0.0041(7)
C16 0.0213(9) 0.0200(9) 0.0165(9) -0.0038(7) 0.0033(7) -0.0040(7)
C17 0.0174(9) 0.0177(9) 0.0188(9) -0.0030(7) 0.0051(7) -0.0010(7)
C18 0.0169(8) 0.0166(8) 0.0140(8) 0.0010(7) 0.0037(7) -0.0026(7)
C19 0.0188(9) 0.0147(8) 0.0120(8) 0.0034(6) 0.0040(7) 0.0006(7)
C20 0.0146(8) 0.0145(8) 0.0163(8) 0.0015(7) 0.0034(7) 0.0013(7)
C21 0.0173(9) 0.0246(9) 0.0153(9) 0.0017(7) 0.0008(7) -0.0021(7)
C22 0.0207(9) 0.0324(11) 0.0155(9) 0.0083(8) 0.0023(7) 0.0028(8)
C23 0.0178(9) 0.0217(9) 0.0295(10) 0.0111(8) 0.0083(8) 0.0025(7)
C24 0.0184(9) 0.0174(9) 0.0283(10) 0.0012(8) 0.0041(8) -0.0022(7)
C25 0.0194(9) 0.0188(9) 0.0164(9) -0.0011(7) 0.0020(7) -0.0007(7)
C30 0.0170(8) 0.0142(8) 0.0137(8) -0.0008(6) -0.0013(7) -0.0014(7)
C31 0.0222(9) 0.0181(9) 0.0208(9) -0.0005(7) 0.0033(7) -0.0031(7)
C32 0.0285(10) 0.0157(9) 0.0212(9) 0.0012(7) -0.0010(8) -0.0045(8)
C33 0.0306(10) 0.0146(9) 0.0231(10) -0.0020(7) -0.0057(8) 0.0034(8)
C34 0.0236(10) 0.0254(10) 0.0224(10) -0.0025(8) 0.0010(8) 0.0053(8)
C35 0.0189(9) 0.0215(9) 0.0157(9) 0.0000(7) 0.0010(7) -0.0005(7)
C40 0.0165(8) 0.0123(8) 0.0140(8) -0.0018(6) 0.0026(6) -0.0039(6)
C41 0.0182(9) 0.0171(8) 0.0141(8) -0.0026(7) 0.0047(7) -0.0036(7)
C42 0.0181(9) 0.0177(9) 0.0177(9) -0.0013(7) 0.0014(7) -0.0008(7)
C43 0.0199(9) 0.0148(8) 0.0154(9) 0.0000(7) -0.0008(7) -0.0037(7)
C44 0.0188(9) 0.0140(8) 0.0134(8) -0.0015(7) 0.0017(7) -0.0039(7)
C45 0.0232(9) 0.0178(9) 0.0121(8) 0.0001(7) 0.0014(7) -0.0046(7)
C46 0.0251(9) 0.0219(9) 0.0119(8) -0.0023(7) 0.0064(7) -0.0046(8)
C47 0.0219(9) 0.0186(9) 0.0168(9) -0.0023(7) 0.0056(7) 0.0010(7)
C48 0.0208(9) 0.0154(8) 0.0136(8) 0.0001(7) 0.0025(7) -0.0010(7)
C49 0.0166(8) 0.0152(8) 0.0129(8) -0.0006(6) 0.0007(7) -0.0032(7)
C50 0.0153(8) 0.0159(8) 0.0131(8) -0.0027(6) 0.0047(6) -0.0020(7)
C51 0.0200(9) 0.0278(10) 0.0171(9) -0.0007(8) 0.0010(7) -0.0023(8)
C52 0.0244(10) 0.0394(12) 0.0193(10) -0.0072(9) 0.0018(8) -0.0146(9)
C53 0.0379(12) 0.0255(10) 0.0266(11) -0.0067(8) 0.0127(9) -0.0169(9)
C54 0.0314(11) 0.0194(9) 0.0274(10) 0.0035(8) 0.0084(9) -0.0018(8)
C55 0.0190(9) 0.0200(9) 0.0201(9) -0.0004(7) 0.0016(7) -0.0018(7)
C60 0.0197(9) 0.0223(9) 0.0123(8) 0.0023(7) 0.0005(7) -0.0049(7)
C61 0.0303(11) 0.0210(10) 0.0224(10) 0.0054(8) -0.0044(8) -0.0073(8)
C62 0.0315(11) 0.0358(12) 0.0252(11) 0.0146(9) -0.0113(9) -0.0195(10)
C63 0.0192(10) 0.0523(14) 0.0239(10) 0.0116(10) -0.0016(8) -0.0105(10)
C64 0.0195(10) 0.0465(13) 0.0264(11) -0.0007(10) 0.0064(8) -0.0031(9)
C65 0.0201(9) 0.0314(11) 0.0204(10) -0.0046(8) 0.0048(8) -0.0053(8)
Al1 0.0201(3) 0.0132(3) 0.0122(2) 0.00075(19) 0.0029(2) -0.0005(2)
P1 0.0155(2) 0.0136(2) 0.0121(2) -0.00071(16) 0.00302(16) -0.00146(17)
P2 0.0181(2) 0.0144(2) 0.0119(2) -0.00093(17) 0.00206(17) -0.00030(17)
Cl1 0.0351(3) 0.0140(2) 0.0261(2) -0.00195(17) 0.0155(2) -0.00517(18)

loop_
_atom_type_symbol
_atom_type_description
_atom_type_scat_dispersion_real
_atom_type_scat_dispersion_imag
_atom_type_scat_source
C C 0.0033 0.0016 'International Tables Vol C Tables 4.2.6.8 and 6.1.1.4'
H H 0.0000 0.0000 'International Tables Vol C Tables 4.2.6.8 and 6.1.1.4'
Al Al 0.0645 0.0514 'International Tables Vol C Tables 4.2.6.8 and 6.1.1.4'
P P 0.1023 0.0942 'International Tables Vol C Tables 4.2.6.8 and 6.1.1.4'
Cl Cl 0.1484 0.1585 'International Tables Vol C Tables 4.2.6.8 and 6.1.1.4'

loop_
_geom_angle_atom_site_label_1
_geom_angle_atom_site_label_2
_geom_angle_atom_site_label_3
_geom_angle
C13 C1 C2 104.30(16)
C15 C2 C1 104.82(16)
C43 C3 C4 104.85(15)
C45 C4 C3 104.90(14)
C11 C10 C19 114.96(16)
C11 C10 Al1 122.15(13)
C19 C10 Al1 122.75(13)
C10 C11 C12 125.18(17)
C13 C12 C11 118.98(18)
C12 C13 C14 117.79(18)
C12 C13 C1 133.36(18)
C14 C13 C1 108.85(17)
C13 C14 C15 112.23(17)
C13 C14 C19 123.60(17)
C15 C14 C19 124.14(17)
C16 C15 C14 119.21(17)
C16 C15 C2 132.26(17)
C14 C15 C2 108.36(16)
C15 C16 C17 118.26(17)
C18 C17 C16 122.70(17)
C17 C18 C19 120.17(16)
C17 C18 P1 124.08(14)
C19 C18 P1 115.75(13)
C14 C19 C18 115.32(16)
C14 C19 C10 119.16(16)
C18 C19 C10 125.52(16)
C25 C20 C21 119.13(16)
C25 C20 P1 117.88(13)
C21 C20 P1 122.95(14)
C22 C21 C20 120.32(18)
C23 C22 C21 120.12(18)
C22 C23 C24 119.97(17)
C23 C24 C25 120.23(18)
C24 C25 C20 120.22(17)
C35 C30 C31 118.94(17)
C35 C30 P1 124.07(14)
C31 C30 P1 116.89(14)
C32 C31 C30 120.65(18)
C31 C32 C33 119.90(18)
C34 C33 C32 119.94(18)
C33 C34 C35 120.37(18)
C30 C35 C34 120.14(18)
C41 C40 C49 114.70(16)
C41 C40 Al1 122.81(13)
C49 C40 Al1 122.32(13)
C40 C41 C42 125.30(16)
C43 C42 C41 119.12(17)
C42 C43 C44 117.91(16)
C42 C43 C3 133.16(17)
C44 C43 C3 108.93(15)
C43 C44 C45 112.27(16)
C43 C44 C49 123.31(16)
C45 C44 C49 124.27(17)
C46 C45 C44 118.96(17)
C46 C45 C4 132.08(16)
C44 C45 C4 108.85(16)
C45 C46 C47 118.88(16)
C48 C47 C46 122.16(17)
C47 C48 C49 120.73(16)
C47 C48 P2 123.62(14)
C49 C48 P2 115.58(12)
C44 C49 C48 114.96(15)
C44 C49 C40 119.35(16)
C48 C49 C40 125.61(16)
C55 C50 C51 119.02(17)
C55 C50 P2 120.45(14)
C51 C50 P2 120.11(14)
C52 C51 C50 120.30(19)
C53 C52 C51 120.33(19)
C52 C53 C54 119.70(19)
C53 C54 C55 120.52(19)
C50 C55 C54 120.06(18)
C65 C60 C61 118.47(18)
C65 C60 P2 124.36(15)
C61 C60 P2 117.15(15)
C62 C61 C60 120.5(2)
C63 C62 C61 120.4(2)
C64 C63 C62 119.8(2)
C63 C64 C65 120.2(2)
C64 C65 C60 120.7(2)
C10 Al1 C40 134.70(7)
C10 Al1 Cl1 113.95(6)
C40 Al1 Cl1 111.34(6)
C10 Al1 P2 95.92(5)
C40 Al1 P2 80.56(5)
Cl1 Al1 P2 93.38(2)
C10 Al1 P1 79.58(5)
C40 Al1 P1 96.97(5)
Cl1 Al1 P1 95.61(2)
P2 Al1 P1 170.96(3)
C18 P1 C30 100.32(8)
C18 P1 C20 105.76(8)
C30 P1 C20 105.07(8)
C18 P1 Al1 94.30(6)
C30 P1 Al1 132.57(6)
C20 P1 Al1 113.87(6)
C48 P2 C50 105.09(8)
C48 P2 C60 102.73(8)
C50 P2 C60 106.47(8)
C48 P2 Al1 95.65(6)
C50 P2 Al1 111.60(6)
C60 P2 Al1 131.28(6)

loop_
_geom_bond_atom_site_label_1
_geom_bond_atom_site_label_2
_geom_bond_distance
C1 C13 1.518(3)
C1 C2 1.556(3)
C2 C15 1.515(3)
C3 C43 1.516(2)
C3 C4 1.562(3)
C4 C45 1.514(3)
C10 C11 1.393(3)
C10 C19 1.435(2)
C10 Al1 2.0055(19)
C11 C12 1.426(3)
C12 C13 1.366(3)
C13 C14 1.406(3)
C14 C15 1.409(3)
C14 C19 1.411(3)
C15 C16 1.368(3)
C16 C17 1.423(3)
C17 C18 1.383(2)
C18 C19 1.429(2)
C18 P1 1.8169(18)
C20 C25 1.396(3)
C20 C21 1.396(2)
C20 P1 1.8307(17)
C21 C22 1.392(3)
C22 C23 1.383(3)
C23 C24 1.388(3)
C24 C25 1.389(3)
C30 C35 1.393(2)
C30 C31 1.399(3)
C30 P1 1.8271(18)
C31 C32 1.386(3)
C32 C33 1.388(3)
C33 C34 1.383(3)
C34 C35 1.393(3)
C40 C41 1.394(3)
C40 C49 1.442(2)
C40 Al1 2.0059(18)
C41 C42 1.424(3)
C42 C43 1.369(2)
C43 C44 1.406(3)
C44 C45 1.413(2)
C44 C49 1.415(2)
C45 C46 1.365(3)
C46 C47 1.418(3)
C47 C48 1.387(2)
C48 C49 1.427(3)
C48 P2 1.8106(18)
C50 C55 1.390(3)
C50 C51 1.395(3)
C50 P2 1.8176(18)
C51 C52 1.391(3)
C52 C53 1.378(3)
C53 C54 1.381(3)
C54 C55 1.392(3)
C60 C65 1.394(3)
C60 C61 1.397(3)
C60 P2 1.8296(19)
C61 C62 1.391(3)
C62 C63 1.381(4)
C63 C64 1.381(3)
C64 C65 1.393(3)
Al1 Cl1 2.1657(7)
Al1 P2 2.6934(7)
Al1 P1 2.7405(7)
